data_4319235
_publ_author_name 'Claus Feldmann'
_publ_contact_author
;
     'Feldmann, Claus'
      Philips Research Laboratories
      Weisshausstrasse 2
      D-52066 Aachen
      Germany
;
_publ_contact_author_email claus.feldmann@philips.com
_publ_contact_author_fax '++49 241 6003 465'
_publ_contact_author_phone '++49 241 6003 616'
_publ_section_title
;
 CuBi7I19(C4H8O3H)3(C4H8O3H2), a Novel Complex Bismuth Iodide Containing
 One-Dimensional [CuBi5I19]3-Chains
;
_journal_name_full 'Inorganic Chemistry'
_journal_page_first 818
_journal_page_last 819
_journal_paper_doi 10.1021/ic000713i
_journal_volume 40
_journal_year 2001
_chemical_formula_sum 'C16 Bi7 Cu I19 O12'
_chemical_formula_weight 4321.66
_chemical_name_systematic
; 
 ? 
;
_space_group_IT_number 14
_symmetry_cell_setting 14
_symmetry_space_group_name_Hall '-P 2yn'
_symmetry_space_group_name_H-M 'P 1 21/n 1'
_atom_sites_solution_hydrogens geom
_atom_sites_solution_primary direct
_atom_sites_solution_secondary difmap
_audit_creation_method SHELXL-97
_cell_angle_alpha 90.00
_cell_angle_beta 95.6880(10)
_cell_angle_gamma 90.00
_cell_formula_units_Z 4
_cell_length_a 16.1379(6)
_cell_length_b 18.6602(7)
_cell_length_c 26.8098(10)
_cell_measurement_temperature 293(2)
_cell_volume 8033.7(5)
_computing_structure_refinement 'SHELXL-97 (Sheldrick, 1997)'
_computing_structure_solution 'SHELXS-97 (Sheldrick, 1990)'
_diffrn_ambient_temperature 293(2)
_diffrn_measured_fraction_theta_full 0.964
_diffrn_measured_fraction_theta_max 0.964
_diffrn_radiation_monochromator graphite
_diffrn_radiation_source 'fine-focus sealed tube'
_diffrn_radiation_type MoK\a
_diffrn_radiation_wavelength 0.71073
_diffrn_reflns_av_R_equivalents 0.0390
_diffrn_reflns_av_sigmaI/netI 0.0101
_diffrn_reflns_limit_h_max 17
_diffrn_reflns_limit_h_min -17
_diffrn_reflns_limit_k_max 20
_diffrn_reflns_limit_k_min -20
_diffrn_reflns_limit_l_max 28
_diffrn_reflns_limit_l_min -28
_diffrn_reflns_number 54224
_diffrn_reflns_theta_full 22.50
_diffrn_reflns_theta_max 22.50
_diffrn_reflns_theta_min 1.33
_exptl_absorpt_coefficient_mu 22.865
_exptl_crystal_density_diffrn 3.573
_exptl_crystal_density_method 'not measured'
_exptl_crystal_F_000 7236
_refine_diff_density_max 5.327
_refine_diff_density_min -1.272
_refine_diff_density_rms 0.352
_refine_ls_extinction_coef 0.000106(9)
_refine_ls_extinction_expression Fc^*^=kFc[1+0.001xFc^2^\l^3^/sin(2\q)]^-1/4^
_refine_ls_extinction_method SHELXL
_refine_ls_goodness_of_fit_ref 0.939
_refine_ls_hydrogen_treatment mixed
_refine_ls_matrix_type full
_refine_ls_number_parameters 508
_refine_ls_number_reflns 10510
_refine_ls_number_restraints 0
_refine_ls_restrained_S_all 0.938
_refine_ls_R_factor_all 0.1069
_refine_ls_R_factor_gt 0.0543
_refine_ls_shift/su_max 0.163
_refine_ls_shift/su_mean 0.010
_refine_ls_structure_factor_coef Fsqd
_refine_ls_weighting_details 'w=1/[\s^2^(Fo^2^)+(0.1000P)^2^+0.0000P] where P=(Fo^2^+2Fc^2^)/3'
_refine_ls_weighting_scheme calc
_refine_ls_wR_factor_gt 0.1576
_refine_ls_wR_factor_ref 0.1827
_reflns_number_gt 5982
_reflns_number_total 10510
_reflns_threshold_expression >2sigma(I)
_cod_data_source_file ic000713i.cif
_cod_data_source_block h78b
_cod_depositor_comments
;
The following automatic conversions were performed:

'_refine_ls_weighting_scheme' value 'calc
w=1/[\s^2^(Fo^2^)+(0.1000P)^2^+0.0000P] where P=(Fo^2^+2Fc^2^)/3' was
changed to 'calc'. New tag '_refine_ls_weighting_details' was
created. The value of the new tag was set to
'w=1/[\s^2^(Fo^2^)+(0.1000P)^2^+0.0000P] where P=(Fo^2^+2Fc^2^)/3'.

Automatic conversion script
Id: cif_fix_values 3143 2015-03-26 13:38:13Z robertas 
;
_cod_original_formula_sum 'Cu Bi7 I19 O12 C16'
_cod_database_code 4319235

loop_
_symmetry_equiv_pos_as_xyz
'x, y, z'
'-x+1/2, y+1/2, -z+1/2'
'-x, -y, -z'
'x-1/2, -y-1/2, z-1/2'

loop_
_atom_site_label
_atom_site_type_symbol
_atom_site_fract_x
_atom_site_fract_y
_atom_site_fract_z
_atom_site_U_iso_or_equiv
_atom_site_adp_type
_atom_site_occupancy
_atom_site_calc_flag
_atom_site_refinement_flags
_atom_site_disorder_assembly
_atom_site_disorder_group
Cu2 Cu 0.8148(9) 0.3190(8) 0.0555(5) 0.074(6) Uani 0.361(14) d P . .
Cu1 Cu 0.7485(5) 0.2627(5) 0.0550(3) 0.079(4) Uani 0.681(15) d P . .
Bi1 Bi 0.44428(7) 0.73886(7) 0.19450(4) 0.0364(3) Uani 1 d . . .
Bi2 Bi 0.42973(7) 0.00308(7) 0.18807(5) 0.0389(3) Uani 1 d . . .
Bi3 Bi 0.94369(7) 0.37819(7) 0.17023(5) 0.0400(3) Uani 1 d . . .
Bi4 Bi 0.31344(7) 0.86934(7) 0.04950(5) 0.0404(3) Uani 1 d . . .
Bi5 Bi 0.32166(7) 0.60918(6) 0.05975(5) 0.0382(3) Uani 1 d . . .
I1 I 0.45949(12) 0.74352(11) 0.07665(8) 0.0383(5) Uani 1 d . . .
I2 I 0.29646(13) 0.86433(11) 0.16913(8) 0.0441(6) Uani 1 d . . .
I3 I 0.57236(12) 0.86582(11) 0.20657(8) 0.0411(5) Uani 1 d . . .
I4 I 0.40662(13) 0.75037(12) 0.30127(8) 0.0475(6) Uani 1 d . . .
I5 I 0.30394(14) 0.63049(12) 0.17802(8) 0.0509(6) Uani 1 d . . .
I6 I 0.34495(15) 0.86299(14) -0.05651(9) 0.0613(7) Uani 1 d . . .
I7 I 0.41261(13) -0.00182(13) 0.29924(8) 0.0502(6) Uani 1 d . . .
I8 I 0.55713(16) 0.11137(15) 0.19196(10) 0.0692(8) Uani 1 d . . .
I9 I 0.45275(12) 0.97768(11) 0.07230(8) 0.0408(5) Uani 1 d . . .
I10 I 0.33135(15) 0.61405(13) -0.05080(8) 0.0552(7) Uani 1 d . . .
I11 I 0.57430(15) 0.63280(13) 0.21282(9) 0.0607(7) Uani 1 d . . .
I12 I 0.18541(14) 0.97750(13) 0.03633(10) 0.0639(7) Uani 1 d . . .
I13 I 0.18219(12) 0.74352(11) 0.03246(9) 0.0455(6) Uani 1 d . . .
I14 I 0.29198(14) 0.09955(13) 0.16943(10) 0.0595(7) Uani 1 d . . .
I15 I 0.83855(14) 0.25001(11) 0.14094(9) 0.0519(6) Uani 1 d . . .
I16 I 0.18948(14) 0.50658(13) 0.06315(9) 0.0543(6) Uani 1 d . . .
I17 I 0.97219(15) 0.39687(13) 0.06609(9) 0.0559(6) Uani 1 d . . .
I18 I 0.81537(14) 0.48429(13) 0.17346(9) 0.0564(7) Uani 1 d . . .
I19 I 0.45737(14) 0.50804(13) 0.07437(10) 0.0589(7) Uani 1 d . . .
Bi6 Bi 0.16543(7) 1.23361(6) -0.06745(5) 0.0366(3) Uani 1 d . . .
Bi7 Bi 0.57605(7) 0.36727(7) 0.31935(5) 0.0418(3) Uani 1 d . . .
O1A O 0.3114(13) 1.2894(10) -0.0767(8) 0.050(6) Uani 1 d D . .
O2A O 0.1746(12) 1.3697(11) -0.0783(8) 0.053(6) Uani 1 d D . .
O3A O 0.0320(12) 1.2869(10) -0.0774(8) 0.048(6) Uani 1 d D . .
C1A C 0.319(2) 1.3658(13) -0.0817(13) 0.069(12) Uani 1 d D . .
C2A C 0.2500(14) 1.4045(14) -0.0569(12) 0.046(9) Uani 1 d D . .
C3A C 0.1018(16) 1.4024(18) -0.0607(14) 0.068(11) Uani 1 d D . .
C4A C 0.0273(19) 1.3627(13) -0.0868(13) 0.072(13) Uani 1 d D . .
O1B O 0.1931(15) 1.2845(12) 0.0284(8) 0.060(7) Uani 1 d D . .
O2B O 0.0992(12) 1.1653(10) 0.0039(7) 0.041(5) Uani 1 d D . .
O3B O 0.0767(11) 1.1439(9) -0.0968(7) 0.032(5) Uani 1 d D . .
C1B C 0.164(2) 1.241(2) 0.0681(11) 0.070(12) Uani 1 d D . .
C2B C 0.085(2) 1.201(2) 0.0494(11) 0.083(14) Uani 1 d D . .
C3B C 0.0237(17) 1.1289(17) -0.0153(10) 0.058(10) Uani 1 d D . .
C4B C 0.0469(18) 1.0915(15) -0.0633(10) 0.054(10) Uani 1 d D . .
O1C O 0.1519(13) 1.2309(10) -0.1492(7) 0.045(6) Uani 1 d D . .
O2C O 0.1346(12) 1.2074(11) -0.2493(7) 0.050(6) Uani 1 d D . .
O3C O 0.0672(17) 1.0729(14) -0.2692(9) 0.082(9) Uani 1 d D . .
C1C C 0.178(2) 1.2867(13) -0.1812(9) 0.046(9) Uani 1 d D . .
C2C C 0.2022(15) 1.2537(16) -0.2299(10) 0.050(10) Uani 1 d D . .
C3C C 0.152(2) 1.174(2) -0.2962(12) 0.092(16) Uani 1 d D . .
C4C C 0.088(3) 1.116(3) -0.3110(13) 0.13(2) Uani 1 d D . .
O1D O 0.2033(12) 1.0911(10) -0.1673(8) 0.045(6) Uani 1 d D . .
O2D O 0.0787(11) 0.9971(11) -0.1683(9) 0.057(6) Uani 1 d D . .
O3D O -0.0665(15) 1.0596(15) -0.1692(11) 0.092(10) Uani 1 d D . .
C1D C 0.217(2) 1.0173(13) -0.1765(14) 0.074(12) Uani 1 d D . .
C2D C 0.1583(15) 0.9686(17) -0.1514(14) 0.062(11) Uani 1 d D . .
C3D C 0.0151(19) 0.9528(17) -0.1517(17) 0.085(15) Uani 1 d D . .
C4D C -0.067(2) 0.9825(17) -0.1765(18) 0.12(2) Uani 1 d D . .

loop_
_atom_site_aniso_label
_atom_site_aniso_U_11
_atom_site_aniso_U_22
_atom_site_aniso_U_33
_atom_site_aniso_U_23
_atom_site_aniso_U_13
_atom_site_aniso_U_12
Cu2 0.083(12) 0.082(12) 0.058(10) 0.007(8) 0.013(8) 0.012(9)
Cu1 0.075(6) 0.083(7) 0.079(6) 0.008(5) 0.000(4) 0.015(5)
Bi1 0.0420(7) 0.0348(7) 0.0321(7) -0.0014(6) 0.0021(6) -0.0013(6)
Bi2 0.0396(7) 0.0347(7) 0.0417(7) -0.0004(6) 0.0007(6) -0.0003(5)
Bi3 0.0417(7) 0.0363(7) 0.0407(8) 0.0003(6) -0.0018(6) 0.0004(6)
Bi4 0.0383(7) 0.0380(7) 0.0440(8) 0.0025(6) -0.0003(6) -0.0003(6)
Bi5 0.0391(7) 0.0364(7) 0.0393(8) -0.0041(6) 0.0046(6) -0.0019(5)
I1 0.0379(11) 0.0395(13) 0.0384(12) -0.0003(10) 0.0081(9) -0.0013(9)
I2 0.0471(13) 0.0403(13) 0.0459(14) 0.0025(11) 0.0091(10) -0.0021(10)
I3 0.0389(12) 0.0406(13) 0.0438(13) -0.0017(11) 0.0033(10) -0.0011(9)
I4 0.0505(13) 0.0578(16) 0.0351(13) -0.0029(11) 0.0091(10) -0.0070(11)
I5 0.0590(15) 0.0492(14) 0.0459(14) -0.0084(12) 0.0125(11) -0.0175(11)
I6 0.0616(16) 0.0814(19) 0.0409(14) -0.0018(14) 0.0049(12) -0.0146(13)
I7 0.0532(14) 0.0585(16) 0.0394(13) 0.0008(12) 0.0076(11) 0.0135(11)
I8 0.0643(17) 0.0699(19) 0.0743(19) -0.0091(15) 0.0104(14) -0.0278(14)
I9 0.0410(12) 0.0400(13) 0.0415(12) 0.0007(10) 0.0043(10) -0.0046(9)
I10 0.0678(16) 0.0615(17) 0.0365(13) -0.0035(12) 0.0064(12) 0.0153(12)
I11 0.0690(17) 0.0523(16) 0.0606(17) 0.0053(13) 0.0054(13) 0.0177(13)
I12 0.0461(14) 0.0545(16) 0.089(2) 0.0097(15) -0.0043(13) 0.0116(11)
I13 0.0365(12) 0.0421(14) 0.0582(15) -0.0062(11) 0.0059(11) -0.0008(9)
I14 0.0478(14) 0.0516(15) 0.0765(18) 0.0008(14) -0.0057(13) 0.0096(11)
I15 0.0547(14) 0.0409(14) 0.0571(16) 0.0048(11) -0.0098(12) -0.0078(10)
I16 0.0520(14) 0.0537(15) 0.0587(16) -0.0119(13) 0.0132(12) -0.0178(11)
I17 0.0756(17) 0.0483(15) 0.0460(14) -0.0018(12) 0.0177(12) 0.0017(12)
I18 0.0592(15) 0.0526(15) 0.0574(16) 0.0056(13) 0.0056(12) 0.0155(12)
I19 0.0529(14) 0.0509(15) 0.0727(17) 0.0010(14) 0.0045(12) 0.0120(12)
Bi6 0.0420(7) 0.0330(7) 0.0356(7) 0.0037(6) 0.0077(6) 0.0027(6)
Bi7 0.0421(8) 0.0444(8) 0.0390(8) -0.0025(7) 0.0041(6) 0.0001(6)
O1A 0.060(15) 0.031(13) 0.060(16) 0.012(12) 0.010(12) -0.009(10)
O2A 0.059(15) 0.044(14) 0.054(15) -0.002(12) 0.005(12) -0.006(12)
O3A 0.045(13) 0.037(14) 0.062(16) 0.017(12) 0.008(11) 0.006(10)
C1A 0.07(3) 0.08(3) 0.06(3) -0.02(2) 0.02(2) 0.01(2)
C2A 0.05(2) 0.026(18) 0.07(2) -0.001(17) 0.006(17) 0.010(15)
C3A 0.05(2) 0.07(3) 0.08(3) -0.02(2) 0.01(2) 0.01(2)
C4A 0.05(2) 0.11(4) 0.05(2) 0.04(2) 0.000(19) 0.02(2)
O1B 0.091(18) 0.051(16) 0.039(14) 0.007(12) 0.011(13) 0.002(13)
O2B 0.047(13) 0.039(13) 0.041(14) 0.011(11) 0.021(11) 0.002(10)
O3B 0.036(11) 0.028(12) 0.031(12) 0.006(9) 0.006(9) -0.008(9)
C1B 0.07(2) 0.10(3) 0.05(2) 0.01(2) 0.019(19) -0.05(2)
C2B 0.09(3) 0.11(4) 0.05(3) -0.01(3) 0.04(2) -0.02(3)
C3B 0.08(3) 0.07(3) 0.03(2) 0.005(19) 0.021(18) 0.00(2)
C4B 0.04(2) 0.07(3) 0.05(2) 0.01(2) 0.010(17) -0.031(18)
O1C 0.075(15) 0.026(12) 0.036(13) 0.003(10) 0.022(11) -0.016(11)
O2C 0.058(15) 0.054(15) 0.044(14) -0.012(12) 0.027(12) -0.003(11)
O3C 0.11(2) 0.07(2) 0.064(19) -0.030(16) 0.026(16) -0.033(17)
C1C 0.07(2) 0.025(19) 0.05(2) -0.018(16) 0.016(18) -0.006(16)
C2C 0.029(17) 0.07(3) 0.05(2) -0.007(19) 0.015(16) -0.008(17)
C3C 0.07(3) 0.14(4) 0.07(3) -0.07(3) 0.05(2) -0.03(3)
C4C 0.11(4) 0.18(6) 0.07(3) 0.06(4) -0.05(3) -0.09(4)
O1D 0.045(13) 0.028(12) 0.065(16) -0.017(11) 0.021(11) -0.001(10)
O2D 0.042(13) 0.044(14) 0.082(18) 0.006(13) -0.010(12) -0.008(11)
O3D 0.061(18) 0.11(3) 0.11(2) 0.00(2) -0.006(16) -0.024(17)
C1D 0.06(3) 0.06(3) 0.10(3) -0.01(2) -0.01(2) 0.00(2)
C2D 0.06(2) 0.04(2) 0.09(3) 0.02(2) 0.00(2) 0.011(18)
C3D 0.07(3) 0.03(2) 0.16(5) 0.03(3) 0.03(3) -0.030(19)
C4D 0.10(4) 0.09(4) 0.15(5) 0.03(4) -0.02(3) -0.09(3)

loop_
_atom_type_symbol
_atom_type_description
_atom_type_scat_dispersion_real
_atom_type_scat_dispersion_imag
_atom_type_scat_source
Cu Cu 0.3201 1.2651 'International Tables Vol C Tables 4.2.6.8 and 6.1.1.4'
Bi Bi -4.1077 10.2566 'International Tables Vol C Tables 4.2.6.8 and 6.1.1.4'
I I -0.4742 1.8119 'International Tables Vol C Tables 4.2.6.8 and 6.1.1.4'
O O 0.0106 0.0060 'International Tables Vol C Tables 4.2.6.8 and 6.1.1.4'
C C 0.0033 0.0016 'International Tables Vol C Tables 4.2.6.8 and 6.1.1.4'

loop_
_geom_angle_atom_site_label_1
_geom_angle_atom_site_label_2
_geom_angle_atom_site_label_3
_geom_angle
_geom_angle_site_symmetry_1
_geom_angle_site_symmetry_3
_geom_angle_publ_flag
Cu1 Cu2 I13 76.0(7) . 3_665 ?
Cu1 Cu2 I15 72.9(6) . . ?
I13 Cu2 I15 123.4(6) 3_665 . ?
Cu2 Cu2 I10 72.5(6) . 3_665 ?
I13 Cu2 I10 105.1(5) 3_665 3_665 ?
I15 Cu2 I10 108.9(5) . 3_665 ?
Cu1 Cu2 I17 164.7(8) . . ?
I13 Cu2 I17 102.4(5) 3_665 . ?
I15 Cu2 I17 96.3(4) . . ?
I10 Cu2 I17 122.0(6) 3_665 . ?
Cu2 Cu1 I15 73.8(6) . . ?
Cu2 Cu1 I10 74.6(6) . 3_665 ?
I15 Cu1 I10 110.1(3) . 3_665 ?
Cu2 Cu1 I13 71.3(6) . 3_665 ?
I15 Cu1 I13 121.4(3) . 3_665 ?
I10 Cu1 I13 104.1(3) 3_665 3_665 ?
Cu2 Cu1 I6 167.2(7) . 3_665 ?
I15 Cu1 I6 99.6(3) . 3_665 ?
I10 Cu1 I6 118.2(3) 3_665 3_665 ?
I13 Cu1 I6 104.3(3) 3_665 3_665 ?
I11 Bi1 I4 95.70(7) . . ?
I11 Bi1 I5 95.00(8) . . ?
I4 Bi1 I5 88.15(7) . . ?
I11 Bi1 I3 92.28(7) . . ?
I4 Bi1 I3 92.37(6) . . ?
I5 Bi1 I3 172.62(7) . . ?
I11 Bi1 I1 93.50(7) . . ?
I4 Bi1 I1 170.76(7) . . ?
I5 Bi1 I1 90.20(6) . . ?
I3 Bi1 I1 88.11(6) . . ?
I11 Bi1 I2 177.74(8) . . ?
I4 Bi1 I2 86.35(6) . . ?
I5 Bi1 I2 86.01(7) . . ?
I3 Bi1 I2 86.68(6) . . ?
I1 Bi1 I2 84.46(6) . . ?
I14 Bi2 I8 95.99(9) . . ?
I14 Bi2 I7 92.63(7) . . ?
I8 Bi2 I7 96.92(8) . . ?
I14 Bi2 I9 94.96(7) . 1_545 ?
I8 Bi2 I9 89.31(7) . 1_545 ?
I7 Bi2 I9 169.63(7) . 1_545 ?
I14 Bi2 I2 89.08(7) . 1_545 ?
I8 Bi2 I2 170.92(8) . 1_545 ?
I7 Bi2 I2 90.35(7) . 1_545 ?
I9 Bi2 I2 82.74(6) 1_545 1_545 ?
I18 Bi3 I17 97.47(8) . . ?
I18 Bi3 I15 99.62(8) . . ?
I17 Bi3 I15 89.05(7) . . ?
I18 Bi3 I7 90.92(7) . 2_655 ?
I17 Bi3 I7 88.99(7) . 2_655 ?
I15 Bi3 I7 169.44(8) . 2_655 ?
I18 Bi3 I3 83.76(7) . 2_645 ?
I17 Bi3 I3 174.44(7) . 2_645 ?
I15 Bi3 I3 96.11(7) . 2_645 ?
I7 Bi3 I3 85.56(6) 2_655 2_645 ?
I18 Bi3 I4 165.33(8) . 2_645 ?
I17 Bi3 I4 97.07(7) . 2_645 ?
I15 Bi3 I4 82.59(6) . 2_645 ?
I7 Bi3 I4 87.36(6) 2_655 2_645 ?
I3 Bi3 I4 81.58(6) 2_645 2_645 ?
I12 Bi4 I6 95.76(8) . . ?
I12 Bi4 I9 93.77(7) . . ?
I6 Bi4 I9 91.48(7) . . ?
I12 Bi4 I13 92.32(7) . . ?
I6 Bi4 I13 90.46(7) . . ?
I9 Bi4 I13 173.40(7) . . ?
I12 Bi4 I2 90.66(8) . . ?
I6 Bi4 I2 173.54(8) . . ?
I9 Bi4 I2 87.34(6) . . ?
I13 Bi4 I2 90.02(6) . . ?
I12 Bi4 I1 174.44(8) . . ?
I6 Bi4 I1 89.80(7) . . ?
I9 Bi4 I1 86.11(6) . . ?
I13 Bi4 I1 87.59(6) . . ?
I2 Bi4 I1 83.79(6) . . ?
I16 Bi5 I19 96.63(8) . . ?
I16 Bi5 I10 99.43(8) . . ?
I19 Bi5 I10 92.35(8) . . ?
I16 Bi5 I5 85.00(7) . . ?
I19 Bi5 I5 94.98(7) . . ?
I10 Bi5 I5 170.95(8) . . ?
I16 Bi5 I1 168.06(7) . . ?
I19 Bi5 I1 89.22(7) . . ?
I10 Bi5 I1 90.69(7) . . ?
I5 Bi5 I1 84.12(6) . . ?
I16 Bi5 I13 91.17(7) . . ?
I19 Bi5 I13 171.09(8) . . ?
I10 Bi5 I13 82.10(7) . . ?
I5 Bi5 I13 89.96(7) . . ?
I1 Bi5 I13 83.91(6) . . ?
Bi1 I1 Bi5 89.90(6) . . ?
Bi1 I1 Bi4 96.46(6) . . ?
Bi5 I1 Bi4 92.95(6) . . ?
Bi4 I2 Bi1 95.29(6) . . ?
Bi4 I2 Bi2 90.67(6) . 1_565 ?
Bi1 I2 Bi2 94.30(6) . 1_565 ?
Bi1 I3 Bi3 92.25(6) . 2_655 ?
Bi1 I4 Bi3 93.31(6) . 2_655 ?
Bi1 I5 Bi5 95.01(7) . . ?
Cu1 I6 Bi4 82.80(18) 3_665 . ?
Bi2 I7 Bi3 97.80(7) . 2_645 ?
Bi4 I9 Bi2 97.99(7) . 1_565 ?
Cu1 I10 Cu2 32.9(4) 3_665 3_665 ?
Cu1 I10 Bi5 89.77(19) 3_665 . ?
Cu2 I10 Bi5 85.9(3) 3_665 . ?
Cu2 I13 Cu1 32.6(3) 3_665 3_665 ?
Cu2 I13 Bi4 112.7(4) 3_665 . ?
Cu1 I13 Bi4 80.1(2) 3_665 . ?
Cu2 I13 Bi5 78.2(3) 3_665 . ?
Cu1 I13 Bi5 80.38(16) 3_665 . ?
Bi4 I13 Bi5 95.54(6) . . ?
Cu1 I15 Cu2 33.3(4) . . ?
Cu1 I15 Bi3 114.3(2) . . ?
Cu2 I15 Bi3 82.3(4) . . ?
Bi3 I17 Cu2 79.3(3) . . ?
O1C Bi6 O3B 69.0(6) . . ?
O1C Bi6 O3A 84.1(8) . . ?
O3B Bi6 O3A 74.8(7) . . ?
O1C Bi6 O2A 84.8(7) . . ?
O3B Bi6 O2A 136.6(6) . . ?
O3A Bi6 O2A 68.4(6) . . ?
O1C Bi6 O2B 135.7(7) . . ?
O3B Bi6 O2B 66.9(6) . . ?
O3A Bi6 O2B 81.6(6) . . ?
O2A Bi6 O2B 126.8(6) . . ?
O1C Bi6 O1A 85.1(7) . . ?
O3B Bi6 O1A 143.0(7) . . ?
O3A Bi6 O1A 130.0(6) . . ?
O2A Bi6 O1A 62.0(6) . . ?
O2B Bi6 O1A 134.7(6) . . ?
O1C Bi6 O1B 160.5(6) . . ?
O3B Bi6 O1B 127.9(6) . . ?
O3A Bi6 O1B 91.2(7) . . ?
O2A Bi6 O1B 75.9(6) . . ?
O2B Bi6 O1B 61.5(6) . . ?
O1A Bi6 O1B 83.5(7) . . ?
O1D Bi7 O3B 87.6(7) 4_676 4_676 ?
O1D Bi7 O1C 76.6(7) 4_676 4_676 ?
O3B Bi7 O1C 67.3(6) 4_676 4_676 ?
O1D Bi7 O2D 67.9(6) 4_676 4_676 ?
O3B Bi7 O2D 87.9(7) 4_676 4_676 ?
O1C Bi7 O2D 137.4(7) 4_676 4_676 ?
O1D Bi7 O2C 84.4(7) 4_676 4_676 ?
O3B Bi7 O2C 134.4(6) 4_676 4_676 ?
O1C Bi7 O2C 67.1(6) 4_676 4_676 ?
O2D Bi7 O2C 129.0(7) 4_676 4_676 ?
O1D Bi7 O3C 87.9(8) 4_676 4_676 ?
O3B Bi7 O3C 159.8(7) 4_676 4_676 ?
O1C Bi7 O3C 130.4(7) 4_676 4_676 ?
O2D Bi7 O3C 72.1(8) 4_676 4_676 ?
O2C Bi7 O3C 64.6(7) 4_676 4_676 ?
O1D Bi7 O3D 126.4(8) 4_676 4_676 ?
O3B Bi7 O3D 81.6(7) 4_676 4_676 ?
O1C Bi7 O3D 141.2(8) 4_676 4_676 ?
O2D Bi7 O3D 59.4(7) 4_676 4_676 ?
O2C Bi7 O3D 137.0(8) 4_676 4_676 ?
O3C Bi7 O3D 85.3(8) 4_676 4_676 ?
C1A O1A Bi6 119.4(18) . . ?
C3A O2A C2A 111(2) . . ?
C3A O2A Bi6 108.9(18) . . ?
C2A O2A Bi6 117.1(16) . . ?
C4A O3A Bi6 117.8(17) . . ?
O1A C1A C2A 111(2) . . ?
O2A C2A C1A 104(2) . . ?
O2A C3A C4A 106(2) . . ?
O3A C4A C3A 112(2) . . ?
C1B O1B Bi6 117.6(18) . . ?
C2B O2B C3B 109(2) . . ?
C2B O2B Bi6 120.8(19) . . ?
C3B O2B Bi6 111.1(16) . . ?
C4B O3B Bi7 126.1(15) . 4_575 ?
C4B O3B Bi6 121.1(15) . . ?
Bi7 O3B Bi6 110.5(7) 4_575 . ?
O1B C1B C2B 111(3) . . ?
O2B C2B C1B 108(3) . . ?
O2B C3B C4B 104(2) . . ?
O3B C4B C3B 110(2) . . ?
C1C O1C Bi6 125.2(16) . . ?
C1C O1C Bi7 122.1(16) . 4_575 ?
Bi6 O1C Bi7 112.4(7) . 4_575 ?
C3C O2C C2C 111(2) . . ?
C3C O2C Bi7 120(2) . 4_575 ?
C2C O2C Bi7 112.7(16) . 4_575 ?
C4C O3C Bi7 118(2) . 4_575 ?
O1C C1C C2C 109(2) . . ?
O2C C2C C1C 107(2) . . ?
O2C C3C C4C 110(3) . . ?
O3C C4C C3C 114(3) . . ?
C1D O1D Bi7 118.3(18) . 4_575 ?
C2D O2D C3D 110(2) . . ?
C2D O2D Bi7 114.5(16) . 4_575 ?
C3D O2D Bi7 127.9(19) . 4_575 ?
C4D O3D Bi7 118(2) . 4_575 ?
O1D C1D C2D 113(3) . . ?
O2D C2D C1D 103(2) . . ?
O2D C3D C4D 106(3) . . ?
O3D C4D C3D 108(3) . . ?

loop_
_geom_bond_atom_site_label_1
_geom_bond_atom_site_label_2
_geom_bond_distance
_geom_bond_site_symmetry_2
_geom_bond_publ_flag
Cu2 Cu1 1.499(16) . ?
Cu2 I13 2.636(14) 3_665 ?
Cu2 I15 2.622(14) . ?
Cu2 I10 2.661(14) 3_665 ?
Cu2 I17 2.916(16) . ?
Cu1 I15 2.610(8) . ?
Cu1 I10 2.634(8) 3_665 ?
Cu1 I13 2.700(8) 3_665 ?
Cu1 I6 2.790(9) 3_665 ?
Bi1 I11 2.891(3) . ?
Bi1 I4 2.992(2) . ?
Bi1 I5 3.036(2) . ?
Bi1 I3 3.139(2) . ?
Bi1 I1 3.194(2) . ?
Bi1 I2 3.363(2) . ?
Bi2 I14 2.866(2) . ?
Bi2 I8 2.877(3) . ?
Bi2 I7 3.022(3) . ?
Bi2 I9 3.198(2) 1_545 ?
Bi2 I2 3.372(2) 1_545 ?
Bi3 I18 2.872(3) . ?
Bi3 I17 2.895(3) . ?
Bi3 I15 2.992(2) . ?
Bi3 I7 3.269(2) 2_655 ?
Bi3 I3 3.347(2) 2_645 ?
Bi3 I4 3.427(2) 2_645 ?
Bi4 I12 2.885(3) . ?
Bi4 I6 2.939(3) . ?
Bi4 I9 3.040(2) . ?
Bi4 I13 3.165(2) . ?
Bi4 I2 3.247(3) . ?
Bi4 I1 3.355(2) . ?
Bi5 I16 2.875(2) . ?
Bi5 I19 2.888(3) . ?
Bi5 I10 2.985(3) . ?
Bi5 I5 3.236(3) . ?
Bi5 I1 3.352(2) . ?
Bi5 I13 3.400(2) . ?
I2 Bi2 3.372(2) 1_565 ?
I3 Bi3 3.347(2) 2_655 ?
I4 Bi3 3.427(2) 2_655 ?
I6 Cu1 2.790(9) 3_665 ?
I7 Bi3 3.269(2) 2_645 ?
I9 Bi2 3.198(2) 1_565 ?
I10 Cu1 2.634(8) 3_665 ?
I10 Cu2 2.661(14) 3_665 ?
I13 Cu2 2.636(14) 3_665 ?
I13 Cu1 2.700(8) 3_665 ?
Bi6 O1C 2.182(19) . ?
Bi6 O3B 2.292(17) . ?
Bi6 O3A 2.363(19) . ?
Bi6 O2A 2.56(2) . ?
Bi6 O2B 2.614(18) . ?
Bi6 O1A 2.61(2) . ?
Bi6 O1B 2.73(2) . ?
Bi7 O1D 2.191(19) 4_676 ?
Bi7 O3B 2.257(18) 4_676 ?
Bi7 O1C 2.315(19) 4_676 ?
Bi7 O2D 2.55(2) 4_676 ?
Bi7 O2C 2.56(2) 4_676 ?
Bi7 O3C 2.62(2) 4_676 ?
Bi7 O3D 2.72(3) 4_676 ?
O1A C1A 1.437(18) . ?
O2A C3A 1.444(18) . ?
O2A C2A 1.448(18) . ?
O3A C4A 1.437(18) . ?
C1A C2A 1.533(18) . ?
C3A C4A 1.523(19) . ?
O1B C1B 1.449(18) . ?
O2B C2B 1.429(18) . ?
O2B C3B 1.445(18) . ?
O3B C4B 1.441(18) . ?
O3B Bi7 2.257(18) 4_575 ?
C1B C2B 1.529(19) . ?
C3B C4B 1.541(19) . ?
O1C C1C 1.435(18) . ?
O1C Bi7 2.315(19) 4_575 ?
O2C C3C 1.456(18) . ?
O2C C2C 1.446(18) . ?
O2C Bi7 2.56(2) 4_575 ?
O3C C4C 1.445(19) . ?
O3C Bi7 2.62(2) 4_575 ?
C1C C2C 1.532(18) . ?
C3C C4C 1.517(19) . ?
O1D C1D 1.420(18) . ?
O1D Bi7 2.191(19) 4_575 ?
O2D C2D 1.422(18) . ?
O2D C3D 1.422(18) . ?
O2D Bi7 2.55(2) 4_575 ?
O3D C4D 1.451(19) . ?
O3D Bi7 2.72(3) 4_575 ?
C1D C2D 1.517(19) . ?
C3D C4D 1.527(19) . ?
